data_2017345
loop_
_publ_author_name
'Gotoh, Kazuma'
'Ishida, Hiroyuki'

_publ_section_title
;
 Hydrogen-bonded structures of the isomeric compounds of quinoline with
 2-chloro-5-nitrobenzoic acid, 3-chloro-2-nitrobenzoic acid,
 4-chloro-2-nitrobenzoic acid and 5-chloro-2-nitrobenzoic acid
;
_journal_coeditor_code GD3308
_journal_issue 10
_journal_name_full 'Acta Crystallographica Section C'
_journal_page_first o534
_journal_page_last o538
_journal_paper_doi 10.1107/S0108270109037688
_journal_volume 65
_journal_year 2009
_chemical_formula_iupac 'C7 H3.53 Cl N O4, C9 H7.47 N'
_chemical_formula_moiety 'C7 H3.53 Cl N O4, C9 H7.47 N'
_chemical_formula_sum 'C16 H11 Cl N2 O4'
_chemical_formula_weight 330.73
_chemical_name_systematic
;
4-chloro-2-nitrobenzoic acid--quinoline (1/1)
;
_space_group_IT_number 2
_symmetry_cell_setting triclinic
_symmetry_space_group_name_Hall '-P 1'
_symmetry_space_group_name_H-M 'P -1'
_atom_sites_solution_hydrogens geom
_atom_sites_solution_primary direct
_atom_sites_solution_secondary difmap
_cell_angle_alpha 88.959(2)
_cell_angle_beta 80.348(3)
_cell_angle_gamma 78.671(3)
_cell_formula_units_Z 2
_cell_length_a 7.9684(8)
_cell_length_b 8.6178(7)
_cell_length_c 11.1202(9)
_cell_measurement_reflns_used 9812
_cell_measurement_temperature 185.0(10)
_cell_measurement_theta_max 30.0
_cell_measurement_theta_min 3.0
_cell_volume 738.06(11)
_computing_cell_refinement 'PROCESS-AUTO (Rigaku/MSC, 2004)'
_computing_data_collection 'PROCESS-AUTO (Rigaku/MSC, 2004)'
_computing_data_reduction 'CrystalStructure (Rigaku/MSC, 2004)'
_computing_molecular_graphics 'ORTEP-3 (Farrugia, 1997) and WinGX (Farrugia, 1999)'
_computing_publication_material 'CrystalStructure (Rigaku/MSC, 2004) and PLATON (Spek, 2009)'
_computing_structure_refinement 'SHELXL97 (Sheldrick, 2008)'
_computing_structure_solution 'SHELXS97 (Sheldrick, 2008)'
_diffrn_ambient_temperature 185.0(10)
_diffrn_detector_area_resol_mean 10.00
_diffrn_measured_fraction_theta_full 0.986
_diffrn_measured_fraction_theta_max 0.986
_diffrn_measurement_device_type 'Rigaku RAXIS-RAPID'
_diffrn_measurement_method \w
_diffrn_radiation_type 'Mo K\a'
_diffrn_radiation_wavelength 0.71075
_diffrn_reflns_av_R_equivalents 0.0321
_diffrn_reflns_av_sigmaI/netI 0.0271
_diffrn_reflns_limit_h_max 11
_diffrn_reflns_limit_h_min -11
_diffrn_reflns_limit_k_max 12
_diffrn_reflns_limit_k_min -12
_diffrn_reflns_limit_l_max 15
_diffrn_reflns_limit_l_min -15
_diffrn_reflns_number 11936
_diffrn_reflns_theta_full 29.98
_diffrn_reflns_theta_max 29.98
_diffrn_reflns_theta_min 3.02
_diffrn_standards_decay_% 0
_diffrn_standards_number 0
_exptl_absorpt_coefficient_mu 0.281
_exptl_absorpt_correction_T_max 0.906
_exptl_absorpt_correction_T_min 0.804
_exptl_absorpt_correction_type multi-scan
_exptl_absorpt_process_details
;
(<i>ABSCOR</i>; Higashi, 1995)
;
_exptl_crystal_colour colourless
_exptl_crystal_density_diffrn 1.488
_exptl_crystal_density_method 'not measured'
_exptl_crystal_description block
_exptl_crystal_F_000 340.00
_exptl_crystal_size_max 0.45
_exptl_crystal_size_mid 0.45
_exptl_crystal_size_min 0.35
_refine_diff_density_max 0.416
_refine_diff_density_min -0.263
_refine_ls_extinction_method none
_refine_ls_goodness_of_fit_ref 1.076
_refine_ls_hydrogen_treatment mixed
_refine_ls_matrix_type full
_refine_ls_number_parameters 215
_refine_ls_number_reflns 4237
_refine_ls_number_restraints 0
_refine_ls_restrained_S_all 1.076
_refine_ls_R_factor_all 0.0433
_refine_ls_R_factor_gt 0.0372
_refine_ls_shift/su_max 0.000
_refine_ls_shift/su_mean 0.000
_refine_ls_structure_factor_coef Fsqd
_refine_ls_weighting_details 'calc w=1/[\s^2^(Fo^2^)+(0.0635P)^2^+0.1264P] where P=(Fo^2^+2Fc^2^)/3'
_refine_ls_weighting_scheme calc
_refine_ls_wR_factor_gt 0.1018
_refine_ls_wR_factor_ref 0.1061
_reflns_number_gt 3681
_reflns_number_total 4237
_reflns_threshold_expression I>2\s(I)
_cod_data_source_file gd3308.cif
_cod_data_source_block III
_cod_original_formula_sum 'C16 H11 Cl N2 O4 '
_cod_database_code 2017345
_cod_database_fobs_code 2017345

loop_
_symmetry_equiv_pos_site_id
_symmetry_equiv_pos_as_xyz
1 +X,+Y,+Z
2 -X,-Y,-Z

loop_
_atom_site_type_symbol
_atom_site_label
_atom_site_fract_x
_atom_site_fract_y
_atom_site_fract_z
_atom_site_U_iso_or_equiv
_atom_site_adp_type
_atom_site_calc_flag
_atom_site_refinement_flags
_atom_site_occupancy
_atom_site_disorder_assembly
_atom_site_disorder_group
Cl Cl1 0.44149(4) 0.01184(3) 0.78073(2) 0.03670(10) Uani d . 1 . .
O O1 0.75936(10) 0.41131(10) 0.30316(8) 0.03226(18) Uani d . 1 . .
H H1 0.766(4) 0.465(4) 0.249(4) 0.039 Uiso d P 0.53(3) . .
O O2 0.48528(12) 0.44258(13) 0.27182(9) 0.0448(2) Uani d . 1 . .
O O3 0.93926(13) 0.09385(14) 0.35728(11) 0.0573(3) Uani d . 1 . .
O O4 0.96626(15) 0.2538(2) 0.49643(12) 0.0776(5) Uani d . 1 . .
N N1 0.88154(12) 0.18311(14) 0.44458(10) 0.0396(3) Uani d . 1 . .
N N2 0.80002(11) 0.59677(10) 0.12311(8) 0.02490(17) Uani d . 1 . .
H H2 0.792(4) 0.529(4) 0.194(3) 0.030 Uiso d P 0.47(3) . .
C C1 0.56693(12) 0.28796(11) 0.43825(9) 0.02345(19) Uani d . 1 . .
C C2 0.69549(12) 0.19857(12) 0.49544(9) 0.02463(19) Uani d . 1 . .
C C3 0.66070(13) 0.11225(12) 0.59936(9) 0.0262(2) Uani d . 1 . .
H H3 0.7519 0.0526 0.6359 0.031 Uiso calc R 1 . .
C C4 0.48841(13) 0.11573(12) 0.64835(9) 0.02481(19) Uani d . 1 . .
C C5 0.35483(13) 0.19985(13) 0.59393(10) 0.0282(2) Uani d . 1 . .
H H5 0.2372 0.1992 0.6275 0.034 Uiso calc R 1 . .
C C6 0.39571(13) 0.28507(12) 0.48970(10) 0.0269(2) Uani d . 1 . .
H H6 0.3044 0.3431 0.4524 0.032 Uiso calc R 1 . .
C C7 0.60165(14) 0.38830(12) 0.32806(10) 0.0265(2) Uani d . 1 . .
C C8 0.69009(14) 0.61092(12) 0.04541(10) 0.0280(2) Uani d . 1 . .
H H8 0.5922 0.5618 0.0641 0.034 Uiso calc R 1 . .
C C9 0.71070(15) 0.69512(13) -0.06374(10) 0.0303(2) Uani d . 1 . .
H H9 0.6286 0.7024 -0.1175 0.036 Uiso calc R 1 . .
C C10 0.85079(15) 0.76620(13) -0.09110(10) 0.0297(2) Uani d . 1 . .
H H10 0.8675 0.8234 -0.1646 0.036 Uiso calc R 1 . .
C C11 0.97095(13) 0.75437(11) -0.00960(9) 0.02514(19) Uani d . 1 . .
C C12 1.12012(15) 0.82365(13) -0.03319(12) 0.0338(2) Uani d . 1 . .
H H12 1.1420 0.8816 -0.1057 0.041 Uiso calc R 1 . .
C C13 1.23235(15) 0.80694(15) 0.04862(14) 0.0392(3) Uani d . 1 . .
H H13 1.3316 0.8545 0.0330 0.047 Uiso calc R 1 . .
C C14 1.20253(15) 0.71999(15) 0.15591(13) 0.0378(3) Uani d . 1 . .
H H14 1.2828 0.7088 0.2113 0.045 Uiso calc R 1 . .
C C15 1.05948(15) 0.65113(13) 0.18181(10) 0.0309(2) Uani d . 1 . .
H H15 1.0402 0.5932 0.2546 0.037 Uiso calc R 1 . .
C C16 0.94107(12) 0.66765(11) 0.09858(9) 0.02343(19) Uani d . 1 . .

loop_
_atom_site_aniso_label
_atom_site_aniso_U_11
_atom_site_aniso_U_22
_atom_site_aniso_U_33
_atom_site_aniso_U_12
_atom_site_aniso_U_13
_atom_site_aniso_U_23
Cl1 0.04098(17) 0.03931(16) 0.02862(14) -0.01142(12) 0.00060(11) 0.01079(11)
O1 0.0267(4) 0.0366(4) 0.0342(4) -0.0082(3) -0.0063(3) 0.0155(3)
O2 0.0353(4) 0.0601(6) 0.0460(5) -0.0164(4) -0.0209(4) 0.0284(5)
O3 0.0368(5) 0.0538(6) 0.0633(7) 0.0098(4) 0.0191(5) 0.0145(5)
O4 0.0409(6) 0.1516(14) 0.0573(7) -0.0523(8) -0.0204(5) 0.0261(8)
N1 0.0210(4) 0.0571(6) 0.0394(5) -0.0061(4) -0.0060(4) 0.0257(5)
N2 0.0244(4) 0.0236(4) 0.0256(4) -0.0042(3) -0.0022(3) 0.0040(3)
C1 0.0223(4) 0.0255(4) 0.0233(4) -0.0053(3) -0.0056(3) 0.0035(3)
C2 0.0192(4) 0.0300(5) 0.0249(4) -0.0052(3) -0.0044(3) 0.0048(4)
C3 0.0239(4) 0.0293(5) 0.0252(4) -0.0036(4) -0.0055(4) 0.0050(4)
C4 0.0277(5) 0.0245(4) 0.0219(4) -0.0069(4) -0.0013(3) 0.0023(3)
C5 0.0219(4) 0.0322(5) 0.0293(5) -0.0055(4) -0.0009(4) 0.0011(4)
C6 0.0208(4) 0.0301(5) 0.0298(5) -0.0034(4) -0.0059(4) 0.0031(4)
C7 0.0280(5) 0.0266(4) 0.0261(4) -0.0058(4) -0.0077(4) 0.0049(4)
C8 0.0251(5) 0.0271(5) 0.0319(5) -0.0054(4) -0.0051(4) 0.0024(4)
C9 0.0302(5) 0.0328(5) 0.0287(5) -0.0041(4) -0.0101(4) 0.0029(4)
C10 0.0331(5) 0.0295(5) 0.0250(5) -0.0038(4) -0.0037(4) 0.0069(4)
C11 0.0241(4) 0.0218(4) 0.0274(5) -0.0030(3) -0.0003(4) 0.0014(4)
C12 0.0279(5) 0.0285(5) 0.0432(6) -0.0081(4) 0.0018(4) 0.0034(4)
C13 0.0267(5) 0.0332(5) 0.0582(8) -0.0088(4) -0.0040(5) -0.0053(5)
C14 0.0290(5) 0.0377(6) 0.0477(7) -0.0012(4) -0.0148(5) -0.0095(5)
C15 0.0307(5) 0.0315(5) 0.0296(5) -0.0011(4) -0.0086(4) -0.0008(4)
C16 0.0231(4) 0.0211(4) 0.0246(4) -0.0018(3) -0.0025(3) 0.0000(3)

loop_
_atom_type_symbol
_atom_type_description
_atom_type_scat_dispersion_real
_atom_type_scat_dispersion_imag
_atom_type_scat_source
C C 0.0033 0.0016 'International Tables Vol C Tables 4.2.6.8 and 6.1.1.4'
H H 0.0000 0.0000 'International Tables Vol C Tables 4.2.6.8 and 6.1.1.4'
O O 0.0106 0.0060 'International Tables Vol C Tables 4.2.6.8 and 6.1.1.4'
N N 0.0061 0.0033 'International Tables Vol C Tables 4.2.6.8 and 6.1.1.4'
Cl Cl 0.1484 0.1585 'International Tables Vol C Tables 4.2.6.8 and 6.1.1.4'

loop_
_geom_angle_atom_site_label_1
_geom_angle_atom_site_label_2
_geom_angle_atom_site_label_3
_geom_angle_site_symmetry_1
_geom_angle_site_symmetry_3
_geom_angle
_geom_angle_publ_flag
C7 O1 H1 . . 108(2) ?
O4 N1 O3 . . 125.17(12) ?
O4 N1 C2 . . 117.50(12) ?
O3 N1 C2 . . 117.22(11) ?
C8 N2 C16 . . 119.42(9) ?
C8 N2 H2 . . 122.4(19) ?
C16 N2 H2 . . 117.9(19) ?
C2 C1 C6 . . 116.61(9) ?
C2 C1 C7 . . 124.38(9) ?
C6 C1 C7 . . 119.00(9) ?
C3 C2 C1 . . 123.46(9) ?
C3 C2 N1 . . 114.83(9) ?
C1 C2 N1 . . 121.63(9) ?
C2 C3 C4 . . 117.70(9) ?
C2 C3 H3 . . 121.2 ?
C4 C3 H3 . . 121.2 ?
C3 C4 C5 . . 121.43(9) ?
C3 C4 Cl1 . . 118.53(8) ?
C5 C4 Cl1 . . 120.04(8) ?
C4 C5 C6 . . 118.92(10) ?
C4 C5 H5 . . 120.5 ?
C6 C5 H5 . . 120.5 ?
C5 C6 C1 . . 121.84(9) ?
C5 C6 H6 . . 119.1 ?
C1 C6 H6 . . 119.1 ?
O2 C7 O1 . . 125.42(10) ?
O2 C7 C1 . . 120.23(10) ?
O1 C7 C1 . . 114.34(9) ?
N2 C8 C9 . . 123.16(10) ?
N2 C8 H8 . . 118.4 ?
C9 C8 H8 . . 118.4 ?
C10 C9 C8 . . 118.77(10) ?
C10 C9 H9 . . 120.6 ?
C8 C9 H9 . . 120.6 ?
C9 C10 C11 . . 119.67(10) ?
C9 C10 H10 . . 120.2 ?
C11 C10 H10 . . 120.2 ?
C10 C11 C16 . . 118.19(9) ?
C10 C11 C12 . . 122.53(10) ?
C16 C11 C12 . . 119.27(10) ?
C13 C12 C11 . . 119.82(11) ?
C13 C12 H12 . . 120.1 ?
C11 C12 H12 . . 120.1 ?
C12 C13 C14 . . 120.73(11) ?
C12 C13 H13 . . 119.6 ?
C14 C13 H13 . . 119.6 ?
C15 C14 C13 . . 121.09(11) ?
C15 C14 H14 . . 119.5 ?
C13 C14 H14 . . 119.5 ?
C14 C15 C16 . . 119.10(11) ?
C14 C15 H15 . . 120.4 ?
C16 C15 H15 . . 120.4 ?
N2 C16 C15 . . 119.22(9) ?
N2 C16 C11 . . 120.79(9) ?
C15 C16 C11 . . 119.98(10) ?

loop_
_geom_bond_atom_site_label_1
_geom_bond_atom_site_label_2
_geom_bond_site_symmetry_2
_geom_bond_distance
_geom_bond_publ_flag
Cl1 C4 . 1.7342(10) ?
O1 C7 . 1.2940(13) ?
O1 H1 . 0.75(4) ?
O2 C7 . 1.2179(13) ?
O3 N1 . 1.2183(17) ?
O4 N1 . 1.2102(18) ?
N1 C2 . 1.4762(13) ?
N2 C8 . 1.3178(14) ?
N2 C16 . 1.3681(13) ?
N2 H2 . 0.97(4) ?
C1 C2 . 1.3921(13) ?
C1 C6 . 1.3930(14) ?
C1 C7 . 1.5058(14) ?
C2 C3 . 1.3813(14) ?
C3 C4 . 1.3843(14) ?
C3 H3 . 0.9500 ?
C4 C5 . 1.3862(15) ?
C5 C6 . 1.3877(15) ?
C5 H5 . 0.9500 ?
C6 H6 . 0.9500 ?
C8 C9 . 1.4052(15) ?
C8 H8 . 0.9500 ?
C9 C10 . 1.3645(16) ?
C9 H9 . 0.9500 ?
C10 C11 . 1.4135(15) ?
C10 H10 . 0.9500 ?
C11 C16 . 1.4154(14) ?
C11 C12 . 1.4166(15) ?
C12 C13 . 1.3658(19) ?
C12 H12 . 0.9500 ?
C13 C14 . 1.408(2) ?
C13 H13 . 0.9500 ?
C14 C15 . 1.3725(17) ?
C14 H14 . 0.9500 ?
C15 C16 . 1.4151(14) ?
C15 H15 . 0.9500 ?

loop_
_geom_hbond_atom_site_label_D
_geom_hbond_atom_site_label_H
_geom_hbond_atom_site_label_A
_geom_hbond_site_symmetry_A
_geom_hbond_distance_DH
_geom_hbond_distance_HA
_geom_hbond_distance_DA
_geom_hbond_angle_DHA
_geom_hbond_publ_flag
O1 H1 N2 . 0.75(4) 1.81(4) 2.5569(12) 175(3) y
N2 H2 O1 . 0.97(3) 1.59(3) 2.5569(12) 173(3) y
C8 H8 O2 . 0.95 2.59 3.2445(15) 126 y
C9 H9 O2 2_665 0.95 2.52 3.3527(16) 146 y

loop_
_geom_torsion_atom_site_label_1
_geom_torsion_atom_site_label_2
_geom_torsion_atom_site_label_3
_geom_torsion_atom_site_label_4
_geom_torsion_site_symmetry_1
_geom_torsion_site_symmetry_2
_geom_torsion_site_symmetry_3
_geom_torsion_site_symmetry_4
_geom_torsion
_geom_torsion_publ_flag
C6 C1 C2 C3 . . . . -1.24(16) ?
C7 C1 C2 C3 . . . . 177.33(10) ?
C6 C1 C2 N1 . . . . 175.61(10) ?
C7 C1 C2 N1 . . . . -5.82(17) ?
O4 N1 C2 C3 . . . . -75.93(15) ?
O3 N1 C2 C3 . . . . 100.52(12) ?
O4 N1 C2 C1 . . . . 106.96(14) ?
O3 N1 C2 C1 . . . . -76.59(14) ?
C1 C2 C3 C4 . . . . 0.01(16) ?
N1 C2 C3 C4 . . . . -177.04(10) ?
C2 C3 C4 C5 . . . . 1.40(16) ?
C2 C3 C4 Cl1 . . . . -178.58(8) ?
C3 C4 C5 C6 . . . . -1.50(16) ?
Cl1 C4 C5 C6 . . . . 178.48(8) ?
C4 C5 C6 C1 . . . . 0.18(16) ?
C2 C1 C6 C5 . . . . 1.13(16) ?
C7 C1 C6 C5 . . . . -177.52(10) ?
C2 C1 C7 O2 . . . . 168.26(11) ?
C6 C1 C7 O2 . . . . -13.20(16) ?
C2 C1 C7 O1 . . . . -13.00(15) ?
C6 C1 C7 O1 . . . . 165.55(10) ?
C16 N2 C8 C9 . . . . 0.57(15) ?
N2 C8 C9 C10 . . . . -0.12(16) ?
C8 C9 C10 C11 . . . . -0.26(16) ?
C9 C10 C11 C16 . . . . 0.17(15) ?
C9 C10 C11 C12 . . . . 179.21(10) ?
C10 C11 C12 C13 . . . . -179.42(10) ?
C16 C11 C12 C13 . . . . -0.40(16) ?
C11 C12 C13 C14 . . . . 0.67(18) ?
C12 C13 C14 C15 . . . . -0.65(18) ?
C13 C14 C15 C16 . . . . 0.32(17) ?
C8 N2 C16 C15 . . . . -179.52(9) ?
C8 N2 C16 C11 . . . . -0.64(14) ?
C14 C15 C16 N2 . . . . 178.85(10) ?
C14 C15 C16 C11 . . . . -0.04(15) ?
C10 C11 C16 N2 . . . . 0.27(14) ?
C12 C11 C16 N2 . . . . -178.79(9) ?
C10 C11 C16 C15 . . . . 179.15(9) ?
C12 C11 C16 C15 . . . . 0.08(15) ?
